data_2015602
loop_
_publ_author_name
'Ge, Hai-Yan'
'Zhang, Yu-Mei'
'Li, Bao-Long'
'Zhang, Yong'

_publ_section_title
;<i>catena</i>-Poly[[diisothiocyanatocadmium(II)]-bis[\m-1,3-bis(1,2,4-triazol-1-ylmethyl)benzene-\k^2^<i>N</i>^4^:<i>N</i>^4'^]]:
 a double-chain coordination polymer
;
_journal_coeditor_code GD3044
_journal_issue 10
_journal_name_full 'Acta Crystallographica Section C'
_journal_page_first m501
_journal_page_last m503
_journal_paper_doi 10.1107/S010827010603294X
_journal_volume 62
_journal_year 2006
_chemical_formula_iupac '[Cd (N C S)2 (C12 H12 N6)2]'
_chemical_formula_moiety 'C26 H24 Cd N14 S2'
_chemical_formula_sum 'C26 H24 Cd N14 S2'
_chemical_formula_weight 709.11
_chemical_name_systematic
;
catena-Poly[[diisothiocyanatocadmium(II)]-bis[\m-1,3-bis(1,2,4-triazol-
1-ylmethyl)benzene-\k^2^N^4^:N^4'^]]
;
_space_group_IT_number 14
_symmetry_cell_setting monoclinic
_symmetry_space_group_name_Hall '-P 2ybc'
_symmetry_space_group_name_H-M 'P 1 21/c 1'
_atom_sites_solution_hydrogens geom
_atom_sites_solution_primary direct
_atom_sites_solution_secondary difmap
_cell_angle_alpha 90.00
_cell_angle_beta 101.488(3)
_cell_angle_gamma 90.00
_cell_formula_units_Z 2
_cell_length_a 10.9140(16)
_cell_length_b 8.7717(13)
_cell_length_c 15.692(2)
_cell_measurement_reflns_used 5078
_cell_measurement_temperature 153(2)
_cell_measurement_theta_max 25.3491
_cell_measurement_theta_min 3.0043
_cell_volume 1472.2(4)
_computing_cell_refinement CrystalClear
_computing_data_collection 'CrystalClear (Rigaku, 2000)'
_computing_data_reduction CrystalClear
_computing_molecular_graphics 'SHELXTL (Bruker, 1998)'
_computing_publication_material SHELXTL
_computing_structure_refinement 'SHELXL97 (Sheldrick, 1997)'
_computing_structure_solution 'SHELXS97 (Sheldrick, 1997)'
_diffrn_ambient_temperature 153(2)
_diffrn_measured_fraction_theta_full 0.997
_diffrn_measured_fraction_theta_max 0.997
_diffrn_measurement_device_type 'Rigaku Mercury CCD'
_diffrn_measurement_method \w
_diffrn_radiation_monochromator graphite
_diffrn_radiation_source 'fine-focus sealed tube'
_diffrn_radiation_type MoK\a
_diffrn_radiation_wavelength 0.71070
_diffrn_reflns_av_R_equivalents 0.0300
_diffrn_reflns_av_sigmaI/netI 0.0247
_diffrn_reflns_limit_h_max 13
_diffrn_reflns_limit_h_min -13
_diffrn_reflns_limit_k_max 10
_diffrn_reflns_limit_k_min -10
_diffrn_reflns_limit_l_max 18
_diffrn_reflns_limit_l_min -18
_diffrn_reflns_number 13865
_diffrn_reflns_theta_full 25.35
_diffrn_reflns_theta_max 25.35
_diffrn_reflns_theta_min 3.00
_diffrn_standards_decay_% 0
_diffrn_standards_interval_count 0
_diffrn_standards_interval_time 0
_diffrn_standards_number 0
_exptl_absorpt_coefficient_mu 0.928
_exptl_absorpt_correction_T_max 0.8582
_exptl_absorpt_correction_T_min 0.7681
_exptl_absorpt_correction_type multi-scan
_exptl_absorpt_process_details '(Jacobson, 1998)'
_exptl_crystal_colour colorless
_exptl_crystal_density_diffrn 1.600
_exptl_crystal_density_method 'not measured'
_exptl_crystal_description Block
_exptl_crystal_F_000 716
_exptl_crystal_size_max 0.30
_exptl_crystal_size_mid 0.30
_exptl_crystal_size_min 0.17
_refine_diff_density_max 0.264
_refine_diff_density_min -0.323
_refine_ls_extinction_method none
_refine_ls_goodness_of_fit_ref 1.084
_refine_ls_hydrogen_treatment constr
_refine_ls_matrix_type full
_refine_ls_number_parameters 197
_refine_ls_number_reflns 2691
_refine_ls_number_restraints 0
_refine_ls_restrained_S_all 1.084
_refine_ls_R_factor_all 0.0357
_refine_ls_R_factor_gt 0.0315
_refine_ls_shift/su_max 0.000
_refine_ls_shift/su_mean 0.000
_refine_ls_structure_factor_coef Fsqd
_refine_ls_weighting_details 'calc w=1/[\s^2^(Fo^2^)+(0.0282P)^2^+1.434P] where P=(Fo^2^+2Fc^2^)/3'
_refine_ls_weighting_scheme calc
_refine_ls_wR_factor_gt 0.0684
_refine_ls_wR_factor_ref 0.0702
_reflns_number_gt 2502
_reflns_number_total 2691
_reflns_threshold_expression I>2\s(I)
_cod_data_source_file gd3044.cif
_cod_data_source_block I
_cod_original_cell_volume 1472.1(4)
_cod_original_sg_symbol_H-M 'P 21/c'
_cod_database_code 2015602
_cod_database_fobs_code 2015602

loop_
_symmetry_equiv_pos_as_xyz
'x, y, z'
'-x, y+1/2, -z+1/2'
'-x, -y, -z'
'x, -y-1/2, z-1/2'

loop_
_atom_site_type_symbol
_atom_site_label
_atom_site_fract_x
_atom_site_fract_y
_atom_site_fract_z
_atom_site_U_iso_or_equiv
_atom_site_adp_type
_atom_site_calc_flag
_atom_site_refinement_flags
_atom_site_occupancy
Cd Cd1 0.5000 0.5000 0.5000 0.02308(10) Uani d S 1
S S1 0.29960(7) 0.51548(9) 0.74310(5) 0.03710(19) Uani d . 1
N N1 0.37597(19) 0.0519(2) 0.58345(14) 0.0220(5) Uani d . 1
N N2 0.3507(2) 0.0267(3) 0.49581(15) 0.0274(5) Uani d . 1
N N3 0.43983(19) 0.2561(2) 0.52712(14) 0.0242(5) Uani d . 1
N N4 -0.11685(19) 0.3462(2) 0.63188(14) 0.0253(5) Uani d . 1
N N5 -0.0765(2) 0.4344(3) 0.57120(16) 0.0354(6) Uani d . 1
N N6 -0.2863(2) 0.4396(3) 0.55171(15) 0.0276(5) Uani d . 1
N N7 0.4790(2) 0.5645(3) 0.64135(15) 0.0338(6) Uani d . 1
C C1 0.1936(2) -0.0362(3) 0.63697(17) 0.0230(5) Uani d . 1
C C2 0.1476(2) 0.0953(3) 0.66964(16) 0.0241(6) Uani d . 1
H H2A 0.2044 0.1692 0.6989 0.029 Uiso calc R 1
C C3 0.0201(2) 0.1194(3) 0.65995(16) 0.0237(6) Uani d . 1
C C4 -0.0625(2) 0.0097(3) 0.61718(16) 0.0255(6) Uani d . 1
H H4A -0.1501 0.0247 0.6102 0.031 Uiso calc R 1
C C5 -0.0174(3) -0.1201(3) 0.58510(17) 0.0287(6) Uani d . 1
H H5A -0.0742 -0.1941 0.5558 0.034 Uiso calc R 1
C C6 0.1104(2) -0.1440(3) 0.59521(16) 0.0264(6) Uani d . 1
H H6A 0.1407 -0.2346 0.5734 0.032 Uiso calc R 1
C C7 0.3326(2) -0.0546(3) 0.64292(19) 0.0284(6) Uani d . 1
H H7A 0.3772 -0.0346 0.7032 0.034 Uiso calc R 1
H H7B 0.3512 -0.1604 0.6277 0.034 Uiso calc R 1
C C8 -0.0286(3) 0.2609(3) 0.69710(17) 0.0315(6) Uani d . 1
H H8A -0.0705 0.2311 0.7450 0.038 Uiso calc R 1
H H8B 0.0427 0.3278 0.7217 0.038 Uiso calc R 1
C C9 0.3916(2) 0.1526(3) 0.46503(17) 0.0249(6) Uani d . 1
H H9A 0.3877 0.1694 0.4047 0.030 Uiso calc R 1
C C10 0.4281(2) 0.1885(3) 0.60029(17) 0.0235(6) Uani d . 1
H H10A 0.4533 0.2311 0.6567 0.028 Uiso calc R 1
C C11 -0.1811(3) 0.4887(3) 0.52541(19) 0.0313(6) Uani d . 1
H H11A -0.1835 0.5565 0.4779 0.038 Uiso calc R 1
C C12 -0.2404(2) 0.3502(3) 0.61845(18) 0.0307(6) Uani d . 1
H H12A -0.2894 0.2962 0.6521 0.037 Uiso calc R 1
C C13 0.4035(3) 0.5444(3) 0.68332(17) 0.0255(6) Uani d . 1

loop_
_atom_site_aniso_label
_atom_site_aniso_U_11
_atom_site_aniso_U_22
_atom_site_aniso_U_33
_atom_site_aniso_U_12
_atom_site_aniso_U_13
_atom_site_aniso_U_23
Cd1 0.02345(16) 0.02030(16) 0.02658(16) 0.00320(11) 0.00757(11) 0.00309(11)
S1 0.0377(4) 0.0443(4) 0.0322(4) -0.0012(3) 0.0140(3) -0.0018(3)
N1 0.0174(10) 0.0202(11) 0.0286(12) 0.0019(9) 0.0051(9) 0.0006(9)
N2 0.0197(11) 0.0321(13) 0.0302(13) 0.0014(9) 0.0044(9) -0.0033(10)
N3 0.0214(11) 0.0223(11) 0.0287(12) 0.0023(9) 0.0044(9) 0.0009(9)
N4 0.0206(11) 0.0301(12) 0.0253(12) 0.0023(9) 0.0051(9) -0.0031(9)
N5 0.0302(13) 0.0350(13) 0.0411(14) -0.0053(11) 0.0073(11) 0.0032(12)
N6 0.0231(11) 0.0266(12) 0.0330(13) 0.0044(10) 0.0058(10) 0.0025(10)
N7 0.0389(14) 0.0324(13) 0.0317(13) 0.0038(11) 0.0109(12) 0.0010(11)
C1 0.0215(13) 0.0231(13) 0.0246(13) -0.0005(10) 0.0052(10) 0.0063(10)
C2 0.0191(13) 0.0260(14) 0.0252(14) -0.0021(11) -0.0005(10) 0.0005(11)
C3 0.0227(13) 0.0306(14) 0.0172(13) 0.0030(11) 0.0026(10) 0.0038(11)
C4 0.0193(12) 0.0378(16) 0.0187(13) -0.0027(11) 0.0019(10) 0.0034(11)
C5 0.0285(15) 0.0324(15) 0.0235(14) -0.0100(12) 0.0007(11) 0.0012(12)
C6 0.0340(15) 0.0217(13) 0.0242(14) -0.0015(11) 0.0075(11) 0.0018(11)
C7 0.0253(14) 0.0209(13) 0.0390(16) 0.0024(11) 0.0064(12) 0.0075(12)
C8 0.0257(14) 0.0425(17) 0.0251(14) 0.0061(13) 0.0020(11) -0.0062(12)
C9 0.0184(13) 0.0301(14) 0.0254(14) 0.0021(11) 0.0025(11) -0.0002(11)
C10 0.0199(13) 0.0211(13) 0.0288(14) 0.0024(11) 0.0028(11) -0.0022(11)
C11 0.0289(15) 0.0275(15) 0.0375(16) -0.0035(12) 0.0069(13) 0.0054(12)
C12 0.0204(14) 0.0398(16) 0.0329(15) 0.0049(12) 0.0080(12) 0.0062(13)
C13 0.0326(15) 0.0194(13) 0.0213(13) 0.0042(11) -0.0022(12) -0.0020(10)

loop_
_atom_type_symbol
_atom_type_description
_atom_type_scat_dispersion_real
_atom_type_scat_dispersion_imag
_atom_type_scat_source
C C 0.0033 0.0016 'International Tables Vol C Tables 4.2.6.8 and 6.1.1.4'
H H 0.0000 0.0000 'International Tables Vol C Tables 4.2.6.8 and 6.1.1.4'
Cd Cd -0.8075 1.2024 'International Tables Vol C Tables 4.2.6.8 and 6.1.1.4'
N N 0.0061 0.0033 'International Tables Vol C Tables 4.2.6.8 and 6.1.1.4'
S S 0.1246 0.1234 'International Tables Vol C Tables 4.2.6.8 and 6.1.1.4'

loop_
_geom_angle_atom_site_label_1
_geom_angle_atom_site_label_2
_geom_angle_atom_site_label_3
_geom_angle_site_symmetry_1
_geom_angle_site_symmetry_3
_geom_angle
_geom_angle_publ_flag
N3 Cd1 N3 . 3_666 180.0 no
N3 Cd1 N7 . 3_666 92.05(8) no
N3 Cd1 N7 3_666 3_666 87.95(8) no
N3 Cd1 N7 . . 87.95(8) yes
N3 Cd1 N7 3_666 . 92.05(8) no
N7 Cd1 N7 3_666 . 180.0 no
N3 Cd1 N6 . 3_566 88.48(7) yes
N3 Cd1 N6 3_666 3_566 91.52(7) no
N7 Cd1 N6 3_666 3_566 90.29(8) no
N7 Cd1 N6 . 3_566 89.71(8) yes
N3 Cd1 N6 . 1_655 91.52(7) no
N3 Cd1 N6 3_666 1_655 88.48(7) no
N7 Cd1 N6 3_666 1_655 89.71(8) no
N7 Cd1 N6 . 1_655 90.29(8) no
N6 Cd1 N6 3_566 1_655 180.0 no
C10 N1 N2 . . 109.8(2) no
C10 N1 C7 . . 128.9(2) no
N2 N1 C7 . . 120.8(2) no
C9 N2 N1 . . 102.6(2) no
C10 N3 C9 . . 103.4(2) no
C10 N3 Cd1 . . 131.19(17) no
C9 N3 Cd1 . . 124.93(17) no
C12 N4 N5 . . 109.5(2) no
C12 N4 C8 . . 129.2(2) no
N5 N4 C8 . . 121.2(2) no
C11 N5 N4 . . 102.8(2) no
C12 N6 C11 . . 102.5(2) no
C12 N6 Cd1 . 1_455 126.48(18) no
C11 N6 Cd1 . 1_455 130.95(18) no
C13 N7 Cd1 . . 135.3(2) no
C6 C1 C2 . . 119.2(2) no
C6 C1 C7 . . 120.9(2) no
C2 C1 C7 . . 119.8(2) no
C3 C2 C1 . . 120.9(2) no
C3 C2 H2A . . 119.6 no
C1 C2 H2A . . 119.6 no
C2 C3 C4 . . 119.0(2) no
C2 C3 C8 . . 120.4(2) no
C4 C3 C8 . . 120.5(2) no
C5 C4 C3 . . 120.2(2) no
C5 C4 H4A . . 119.9 no
C3 C4 H4A . . 119.9 no
C4 C5 C6 . . 120.5(2) no
C4 C5 H5A . . 119.7 no
C6 C5 H5A . . 119.7 no
C1 C6 C5 . . 120.1(2) no
C1 C6 H6A . . 120.0 no
C5 C6 H6A . . 120.0 no
N1 C7 C1 . . 109.9(2) no
N1 C7 H7A . . 109.7 no
C1 C7 H7A . . 109.7 no
N1 C7 H7B . . 109.7 no
C1 C7 H7B . . 109.7 no
H7A C7 H7B . . 108.2 no
N4 C8 C3 . . 112.5(2) no
N4 C8 H8A . . 109.1 no
C3 C8 H8A . . 109.1 no
N4 C8 H8B . . 109.1 no
C3 C8 H8B . . 109.1 no
H8A C8 H8B . . 107.8 no
N2 C9 N3 . . 114.1(2) no
N2 C9 H9A . . 122.9 no
N3 C9 H9A . . 122.9 no
N3 C10 N1 . . 110.1(2) no
N3 C10 H10A . . 125.0 no
N1 C10 H10A . . 125.0 no
N5 C11 N6 . . 114.4(2) no
N5 C11 H11A . . 122.8 no
N6 C11 H11A . . 122.8 no
N4 C12 N6 . . 110.8(2) no
N4 C12 H12A . . 124.6 no
N6 C12 H12A . . 124.6 no
N7 C13 S1 . . 179.2(3) y

loop_
_geom_bond_atom_site_label_1
_geom_bond_atom_site_label_2
_geom_bond_site_symmetry_2
_geom_bond_distance
_geom_bond_publ_flag
Cd1 N3 . 2.302(2) yes
Cd1 N3 3_666 2.302(2) no
Cd1 N7 3_666 2.344(2) no
Cd1 N7 . 2.344(2) yes
Cd1 N6 3_566 2.371(2) yes
Cd1 N6 1_655 2.371(2) no
S1 C13 . 1.629(3) yes
N1 C10 . 1.330(3) no
N1 N2 . 1.366(3) no
N1 C7 . 1.464(3) no
N2 C9 . 1.318(3) no
N3 C10 . 1.321(3) no
N3 C9 . 1.359(3) no
N4 C12 . 1.323(3) no
N4 N5 . 1.366(3) no
N4 C8 . 1.464(3) no
N5 C11 . 1.312(4) no
N6 C12 . 1.325(3) no
N6 C11 . 1.365(4) no
N6 Cd1 1_455 2.371(2) no
N7 C13 . 1.166(3) yes
C1 C6 . 1.383(4) no
C1 C2 . 1.395(4) no
C1 C7 . 1.509(4) no
C2 C3 . 1.385(4) no
C2 H2A . 0.9500 no
C3 C4 . 1.396(4) no
C3 C8 . 1.512(4) no
C4 C5 . 1.375(4) no
C4 H4A . 0.9500 no
C5 C6 . 1.388(4) no
C5 H5A . 0.9500 no
C6 H6A . 0.9500 no
C7 H7A . 0.9900 no
C7 H7B . 0.9900 no
C8 H8A . 0.9900 no
C8 H8B . 0.9900 no
C9 H9A . 0.9500 no
C10 H10A . 0.9500 no
C11 H11A . 0.9500 no
C12 H12A . 0.9500 no

loop_
_geom_torsion_atom_site_label_1
_geom_torsion_atom_site_label_2
_geom_torsion_atom_site_label_3
_geom_torsion_atom_site_label_4
_geom_torsion_site_symmetry_1
_geom_torsion
C10 N1 N2 C9 . 0.6(3)
C7 N1 N2 C9 . 173.3(2)
N7 Cd1 N3 C10 3_666 167.7(2)
N7 Cd1 N3 C10 . -12.3(2)
N6 Cd1 N3 C10 3_566 -102.0(2)
N6 Cd1 N3 C10 1_655 78.0(2)
N7 Cd1 N3 C9 3_666 -21.3(2)
N7 Cd1 N3 C9 . 158.7(2)
N6 Cd1 N3 C9 3_566 68.9(2)
N6 Cd1 N3 C9 1_655 -111.1(2)
C12 N4 N5 C11 . 1.1(3)
C8 N4 N5 C11 . 179.2(2)
N3 Cd1 N7 C13 . -47.0(3)
N3 Cd1 N7 C13 3_666 133.0(3)
N6 Cd1 N7 C13 3_566 41.5(3)
N6 Cd1 N7 C13 1_655 -138.5(3)
C6 C1 C2 C3 . -0.7(4)
C7 C1 C2 C3 . 175.8(2)
C1 C2 C3 C4 . 0.3(4)
C1 C2 C3 C8 . 178.9(2)
C2 C3 C4 C5 . -0.2(4)
C8 C3 C4 C5 . -178.7(2)
C3 C4 C5 C6 . 0.4(4)
C2 C1 C6 C5 . 0.9(4)
C7 C1 C6 C5 . -175.5(2)
C4 C5 C6 C1 . -0.7(4)
C10 N1 C7 C1 . 96.8(3)
N2 N1 C7 C1 . -74.3(3)
C6 C1 C7 N1 . 106.2(3)
C2 C1 C7 N1 . -70.2(3)
C12 N4 C8 C3 . 101.6(3)
N5 N4 C8 C3 . -76.1(3)
C2 C3 C8 N4 . 125.9(3)
C4 C3 C8 N4 . -55.5(3)
N1 N2 C9 N3 . -0.6(3)
C10 N3 C9 N2 . 0.4(3)
Cd1 N3 C9 N2 . -172.61(16)
C9 N3 C10 N1 . 0.1(3)
Cd1 N3 C10 N1 . 172.40(15)
N2 N1 C10 N3 . -0.4(3)
C7 N1 C10 N3 . -172.3(2)
N4 N5 C11 N6 . -0.9(3)
C12 N6 C11 N5 . 0.4(3)
Cd1 N6 C11 N5 1_455 177.96(18)
N5 N4 C12 N6 . -1.0(3)
C8 N4 C12 N6 . -178.9(2)
C11 N6 C12 N4 . 0.4(3)
Cd1 N6 C12 N4 1_455 -177.33(17)
